data_4023291
loop_
_publ_author_name
'Wen Huang'
'Quansheng Shen'
'Jialiang Wang'
'Xigeng Zhou'

_publ_section_title
;
 One-Step Synthesis of Substituted Dihydro- and
 Tetrahydroisoquinolines by FeCl~3~.6H~2~O
 Catalyzed Intramolecular Friedel-Crafts Reaction of
 Benzylamino-Substituted Propargylic Alcohols
;
_journal_name_full 'Journal of Organic Chemistry'
_journal_page_first 1586
_journal_page_last 1589
_journal_paper_doi 10.1021/jo702342r
_journal_volume 73
_journal_year 2008
_chemical_formula_sum 'C30 H25 N O2 S'
_chemical_formula_weight 463.57
_chemical_name_systematic
; 
 ? 
;
_space_group_IT_number 2
_symmetry_cell_setting triclinic
_symmetry_space_group_name_Hall '-P 1'
_symmetry_space_group_name_H-M 'P -1'
_atom_sites_solution_hydrogens geom
_atom_sites_solution_primary direct
_atom_sites_solution_secondary difmap
_audit_creation_method SHELXL-97
_cell_angle_alpha 88.339(8)
_cell_angle_beta 72.154(7)
_cell_angle_gamma 84.058(8)
_cell_formula_units_Z 2
_cell_length_a 10.000(5)
_cell_length_b 10.912(6)
_cell_length_c 12.122(6)
_cell_measurement_reflns_used 580
_cell_measurement_temperature 293(2)
_cell_measurement_theta_max 20.247
_cell_measurement_theta_min 2.329
_cell_volume 1252.2(11)
_computing_cell_refinement 'Bruker SMART'
_computing_data_collection 'Bruker SMART'
_computing_data_reduction 'Bruker SHELXTL'
_computing_molecular_graphics 'Bruker SHELXTL'
_computing_publication_material 'Bruker SHELXTL'
_computing_structure_refinement 'SHELXL-97 (Sheldrick, 1997)'
_computing_structure_solution 'SHELXS-97 (Sheldrick, 1990)'
_diffrn_ambient_temperature 293(2)
_diffrn_measured_fraction_theta_full 0.977
_diffrn_measured_fraction_theta_max 0.977
_diffrn_measurement_device_type 'CCD area detector'
_diffrn_measurement_method 'phi and omega scans'
_diffrn_radiation_monochromator graphite
_diffrn_radiation_source 'fine-focus sealed tube'
_diffrn_radiation_type MoK\a
_diffrn_radiation_wavelength 0.71073
_diffrn_reflns_av_R_equivalents 0.0342
_diffrn_reflns_av_sigmaI/netI 0.0863
_diffrn_reflns_limit_h_max 12
_diffrn_reflns_limit_h_min -12
_diffrn_reflns_limit_k_max 13
_diffrn_reflns_limit_k_min -12
_diffrn_reflns_limit_l_max 12
_diffrn_reflns_limit_l_min -14
_diffrn_reflns_number 5782
_diffrn_reflns_theta_full 26.01
_diffrn_reflns_theta_max 26.01
_diffrn_reflns_theta_min 1.88
_exptl_absorpt_coefficient_mu 0.156
_exptl_absorpt_correction_T_max 0.9907
_exptl_absorpt_correction_T_min 0.9695
_exptl_absorpt_correction_type multi-scan
_exptl_absorpt_process_details sadabs
_exptl_crystal_colour colourless
_exptl_crystal_density_diffrn 1.229
_exptl_crystal_density_method 'not measured'
_exptl_crystal_description sheet
_exptl_crystal_F_000 488
_exptl_crystal_size_max 0.20
_exptl_crystal_size_mid 0.10
_exptl_crystal_size_min 0.06
_refine_diff_density_max 0.222
_refine_diff_density_min -0.387
_refine_diff_density_rms 0.065
_refine_ls_extinction_method none
_refine_ls_goodness_of_fit_ref 0.899
_refine_ls_hydrogen_treatment constr
_refine_ls_matrix_type full
_refine_ls_number_parameters 307
_refine_ls_number_reflns 4822
_refine_ls_number_restraints 0
_refine_ls_restrained_S_all 0.899
_refine_ls_R_factor_all 0.1087
_refine_ls_R_factor_gt 0.0562
_refine_ls_shift/su_max 0.000
_refine_ls_shift/su_mean 0.000
_refine_ls_structure_factor_coef Fsqd
_refine_ls_weighting_details 'calc w=1/[\s^2^(Fo^2^)+(0.0962P)^2^+0.0000P] where P=(Fo^2^+2Fc^2^)/3'
_refine_ls_weighting_scheme calc
_refine_ls_wR_factor_gt 0.1423
_refine_ls_wR_factor_ref 0.1761
_reflns_number_gt 2615
_reflns_number_total 4822
_reflns_threshold_expression >2sigma(I)
_cod_data_source_file jo702342r-File001.cif
_cod_data_source_block f70522b
_cod_depositor_comments
;
The following automatic conversions were performed:
'_symmetry_cell_setting' value 'Triclinic' changed to 'triclinic'
according to '/home/saulius/struct/CIF-dictionaries/cif_core.dic'
dictionary named 'cif_core.dic' version 2.4.1 from 2010-06-29.

Automatic conversion script
Id: cif_fix_enum 1527 2010-12-29 10:47:43Z saulius 
;
_cod_database_code 4023291

loop_
_symmetry_equiv_pos_as_xyz
'x, y, z'
'-x, -y, -z'

loop_
_atom_site_label
_atom_site_type_symbol
_atom_site_fract_x
_atom_site_fract_y
_atom_site_fract_z
_atom_site_U_iso_or_equiv
_atom_site_adp_type
_atom_site_occupancy
_atom_site_symmetry_multiplicity
_atom_site_calc_flag
_atom_site_refinement_flags
_atom_site_disorder_assembly
_atom_site_disorder_group
S1 S 1.05415(7) 0.87933(8) -0.20841(7) 0.0512(3) Uani 1 1 d . . .
O1 O 0.9859(2) 0.98995(19) -0.14619(19) 0.0622(6) Uani 1 1 d . . .
O2 O 1.0543(2) 0.8629(2) -0.32489(17) 0.0683(7) Uani 1 1 d . . .
N1 N 0.9765(2) 0.7644(2) -0.13356(18) 0.0417(6) Uani 1 1 d . . .
C1 C 0.8345(9) 0.5946(9) 0.5292(6) 0.173(5) Uani 1 1 d . . .
H1B H 0.8702 0.5614 0.5871 0.208 Uiso 1 1 calc R . .
C2 C 0.8772(6) 0.7083(8) 0.4789(5) 0.148(3) Uani 1 1 d . . .
H2B H 0.9385 0.7510 0.5037 0.178 Uiso 1 1 calc R . .
C3 C 0.8234(4) 0.7537(5) 0.3905(4) 0.0968(14) Uani 1 1 d . . .
H3A H 0.8522 0.8266 0.3535 0.116 Uiso 1 1 calc R . .
C4 C 0.7277(4) 0.6918(4) 0.3571(3) 0.0684(10) Uani 1 1 d . . .
C5 C 0.6882(5) 0.5809(5) 0.4100(4) 0.1052(16) Uani 1 1 d . . .
H5A H 0.6244 0.5385 0.3881 0.126 Uiso 1 1 calc R . .
C6 C 0.7446(8) 0.5335(7) 0.4960(5) 0.151(3) Uani 1 1 d . . .
H6A H 0.7193 0.4586 0.5305 0.181 Uiso 1 1 calc R . .
C7 C 0.4670(4) 0.8621(4) 0.4006(3) 0.0891(13) Uani 1 1 d . . .
H7A H 0.5134 0.8503 0.4564 0.107 Uiso 1 1 calc R . .
C8 C 0.3336(4) 0.9295(4) 0.4291(4) 0.1042(16) Uani 1 1 d . . .
H8A H 0.2936 0.9642 0.5026 0.125 Uiso 1 1 calc R . .
C9 C 0.2619(4) 0.9444(4) 0.3483(4) 0.0869(12) Uani 1 1 d . . .
H9A H 0.1719 0.9862 0.3676 0.104 Uiso 1 1 calc R . .
C10 C 0.3244(4) 0.8970(3) 0.2395(4) 0.0759(11) Uani 1 1 d . . .
H10A H 0.2779 0.9095 0.1838 0.091 Uiso 1 1 calc R . .
C11 C 0.4568(3) 0.8304(3) 0.2108(3) 0.0635(9) Uani 1 1 d . . .
H11A H 0.4967 0.7971 0.1368 0.076 Uiso 1 1 calc R . .
C12 C 0.5302(3) 0.8132(3) 0.2916(3) 0.0542(8) Uani 1 1 d . . .
C13 C 0.6712(3) 0.7408(3) 0.2614(2) 0.0539(8) Uani 1 1 d . . .
C14 C 0.7504(3) 0.7172(3) 0.1542(3) 0.0539(8) Uani 1 1 d . . .
C15 C 0.8331(3) 0.6884(3) 0.0499(2) 0.0464(7) Uani 1 1 d . . .
C16 C 0.7088(3) 0.5050(3) 0.0291(3) 0.0633(9) Uani 1 1 d . . .
H16A H 0.6463 0.5203 0.1030 0.076 Uiso 1 1 calc R . .
C17 C 0.6933(4) 0.4090(4) -0.0350(4) 0.0813(12) Uani 1 1 d . . .
H17A H 0.6196 0.3602 -0.0050 0.098 Uiso 1 1 calc R . .
C18 C 0.7879(5) 0.3845(4) -0.1449(4) 0.0845(12) Uani 1 1 d . . .
H18A H 0.7786 0.3184 -0.1879 0.101 Uiso 1 1 calc R . .
C19 C 0.8941(4) 0.4574(3) -0.1894(3) 0.0628(9) Uani 1 1 d . . .
H19A H 0.9571 0.4405 -0.2628 0.075 Uiso 1 1 calc R . .
C20 C 0.9099(3) 0.5559(3) -0.1274(2) 0.0470(7) Uani 1 1 d . . .
C21 C 0.8176(3) 0.5800(3) -0.0159(2) 0.0467(7) Uani 1 1 d . . .
C22 C 0.9545(3) 0.7634(3) -0.0079(2) 0.0463(7) Uani 1 1 d . . .
H22A H 0.9332 0.8470 0.0221 0.056 Uiso 1 1 calc R . .
H22B H 1.0395 0.7275 0.0081 0.056 Uiso 1 1 calc R . .
C23 C 1.0221(3) 0.6397(3) -0.1829(2) 0.0507(8) Uani 1 1 d . . .
H23A H 1.1100 0.6086 -0.1690 0.061 Uiso 1 1 calc R . .
H23B H 1.0381 0.6423 -0.2660 0.061 Uiso 1 1 calc R . .
C24 C 1.2303(3) 0.8596(3) -0.2064(2) 0.0477(7) Uani 1 1 d . . .
C25 C 1.3313(3) 0.7872(3) -0.2903(3) 0.0634(9) Uani 1 1 d . . .
H25A H 1.3080 0.7543 -0.3512 0.076 Uiso 1 1 calc R . .
C26 C 1.4667(3) 0.7644(4) -0.2828(3) 0.0714(10) Uani 1 1 d . . .
H26A H 1.5342 0.7170 -0.3399 0.086 Uiso 1 1 calc R . .
C27 C 1.5045(3) 0.8100(3) -0.1929(3) 0.0591(9) Uani 1 1 d . . .
C28 C 1.4029(3) 0.8835(3) -0.1111(3) 0.0621(9) Uani 1 1 d . . .
H28A H 1.4271 0.9170 -0.0510 0.075 Uiso 1 1 calc R . .
C29 C 1.2658(3) 0.9085(3) -0.1161(3) 0.0559(8) Uani 1 1 d . . .
H29A H 1.1990 0.9573 -0.0597 0.067 Uiso 1 1 calc R . .
C30 C 1.6510(3) 0.7794(4) -0.1824(4) 0.0887(13) Uani 1 1 d . . .
H30A H 1.7069 0.7281 -0.2463 0.133 Uiso 1 1 calc R . .
H30B H 1.6448 0.7365 -0.1110 0.133 Uiso 1 1 calc R . .
H30C H 1.6942 0.8541 -0.1832 0.133 Uiso 1 1 calc R . .

loop_
_atom_site_aniso_label
_atom_site_aniso_U_11
_atom_site_aniso_U_22
_atom_site_aniso_U_33
_atom_site_aniso_U_23
_atom_site_aniso_U_13
_atom_site_aniso_U_12
S1 0.0335(4) 0.0647(6) 0.0530(5) 0.0109(4) -0.0134(3) 0.0040(3)
O1 0.0439(11) 0.0491(13) 0.0882(16) 0.0050(11) -0.0184(11) 0.0133(10)
O2 0.0522(13) 0.1033(19) 0.0491(13) 0.0164(12) -0.0193(10) 0.0011(12)
N1 0.0368(12) 0.0486(15) 0.0367(13) -0.0016(11) -0.0085(9) 0.0010(11)
C1 0.173(8) 0.241(10) 0.073(4) -0.021(5) -0.042(4) 0.143(8)
C2 0.120(4) 0.230(8) 0.102(4) -0.074(5) -0.070(4) 0.083(5)
C3 0.082(3) 0.130(4) 0.078(3) -0.030(3) -0.037(2) 0.035(3)
C4 0.062(2) 0.090(3) 0.0417(19) -0.0076(19) -0.0107(16) 0.031(2)
C5 0.114(4) 0.110(4) 0.069(3) 0.021(3) -0.010(2) 0.034(3)
C6 0.180(7) 0.161(6) 0.073(4) 0.026(4) -0.016(4) 0.084(5)
C7 0.071(2) 0.129(4) 0.049(2) 0.002(2) -0.0067(17) 0.039(2)
C8 0.082(3) 0.133(4) 0.063(3) 0.006(2) 0.010(2) 0.045(3)
C9 0.049(2) 0.094(3) 0.103(3) 0.018(3) -0.009(2) 0.013(2)
C10 0.054(2) 0.080(3) 0.100(3) 0.005(2) -0.035(2) -0.0022(19)
C11 0.0531(19) 0.071(2) 0.069(2) -0.0029(18) -0.0248(17) 0.0007(17)
C12 0.0437(16) 0.062(2) 0.0492(19) 0.0075(15) -0.0050(14) -0.0014(15)
C13 0.0467(17) 0.068(2) 0.0411(18) 0.0026(15) -0.0082(13) 0.0020(15)
C14 0.0429(16) 0.068(2) 0.0478(19) 0.0041(16) -0.0120(14) 0.0034(15)
C15 0.0349(14) 0.063(2) 0.0387(17) 0.0032(14) -0.0110(12) 0.0071(14)
C16 0.057(2) 0.062(2) 0.074(2) 0.0160(19) -0.0251(17) -0.0054(18)
C17 0.076(3) 0.067(3) 0.115(4) 0.025(3) -0.045(3) -0.025(2)
C18 0.099(3) 0.062(3) 0.111(4) -0.003(2) -0.059(3) -0.009(2)
C19 0.069(2) 0.054(2) 0.071(2) -0.0047(18) -0.0327(18) 0.0042(18)
C20 0.0467(16) 0.0465(19) 0.0510(19) -0.0013(15) -0.0230(14) 0.0060(14)
C21 0.0374(15) 0.054(2) 0.0514(18) 0.0105(15) -0.0207(13) 0.0030(14)
C22 0.0417(15) 0.0528(19) 0.0447(17) -0.0051(14) -0.0156(12) 0.0032(14)
C23 0.0393(15) 0.067(2) 0.0428(17) -0.0051(15) -0.0121(12) 0.0060(15)
C24 0.0320(14) 0.057(2) 0.0497(18) 0.0117(15) -0.0092(13) 0.0005(13)
C25 0.0408(17) 0.094(3) 0.0496(19) -0.0010(18) -0.0096(14) 0.0068(17)
C26 0.0409(17) 0.101(3) 0.060(2) 0.002(2) -0.0041(16) 0.0128(18)
C27 0.0361(16) 0.072(2) 0.066(2) 0.0209(18) -0.0134(15) -0.0025(16)
C28 0.0519(19) 0.073(2) 0.071(2) 0.0072(18) -0.0305(17) -0.0111(17)
C29 0.0428(17) 0.057(2) 0.065(2) -0.0014(16) -0.0139(15) 0.0000(15)
C30 0.0445(19) 0.112(3) 0.111(3) 0.028(3) -0.0317(19) 0.003(2)

loop_
_atom_type_symbol
_atom_type_description
_atom_type_scat_dispersion_real
_atom_type_scat_dispersion_imag
_atom_type_scat_source
C C 0.0033 0.0016 'International Tables Vol C Tables 4.2.6.8 and 6.1.1.4'
H H 0.0000 0.0000 'International Tables Vol C Tables 4.2.6.8 and 6.1.1.4'
N N 0.0061 0.0033 'International Tables Vol C Tables 4.2.6.8 and 6.1.1.4'
O O 0.0106 0.0060 'International Tables Vol C Tables 4.2.6.8 and 6.1.1.4'
S S 0.1246 0.1234 'International Tables Vol C Tables 4.2.6.8 and 6.1.1.4'

loop_
_geom_angle_atom_site_label_1
_geom_angle_atom_site_label_2
_geom_angle_atom_site_label_3
_geom_angle
_geom_angle_site_symmetry_1
_geom_angle_site_symmetry_3
_geom_angle_publ_flag
O2 S1 O1 120.09(14) . . ?
O2 S1 N1 106.33(13) . . ?
O1 S1 N1 106.58(12) . . ?
O2 S1 C24 108.07(13) . . ?
O1 S1 C24 108.72(14) . . ?
N1 S1 C24 106.25(13) . . ?
C22 N1 C23 110.9(2) . . ?
C22 N1 S1 117.49(18) . . ?
C23 N1 S1 117.42(17) . . ?
C6 C1 C2 122.0(7) . . ?
C6 C1 H1B 119.0 . . ?
C2 C1 H1B 119.0 . . ?
C3 C2 C1 117.3(6) . . ?
C3 C2 H2B 121.4 . . ?
C1 C2 H2B 121.4 . . ?
C4 C3 C2 121.0(6) . . ?
C4 C3 H3A 119.5 . . ?
C2 C3 H3A 119.5 . . ?
C3 C4 C5 119.4(4) . . ?
C3 C4 C13 120.7(4) . . ?
C5 C4 C13 119.9(4) . . ?
C4 C5 C6 119.7(6) . . ?
C4 C5 H5A 120.1 . . ?
C6 C5 H5A 120.1 . . ?
C1 C6 C5 120.6(8) . . ?
C1 C6 H6A 119.7 . . ?
C5 C6 H6A 119.7 . . ?
C12 C7 C8 121.2(4) . . ?
C12 C7 H7A 119.4 . . ?
C8 C7 H7A 119.4 . . ?
C9 C8 C7 119.9(4) . . ?
C9 C8 H8A 120.0 . . ?
C7 C8 H8A 120.0 . . ?
C10 C9 C8 119.3(4) . . ?
C10 C9 H9A 120.4 . . ?
C8 C9 H9A 120.4 . . ?
C9 C10 C11 120.9(4) . . ?
C9 C10 H10A 119.6 . . ?
C11 C10 H10A 119.6 . . ?
C12 C11 C10 120.7(3) . . ?
C12 C11 H11A 119.7 . . ?
C10 C11 H11A 119.7 . . ?
C7 C12 C11 118.0(3) . . ?
C7 C12 C13 121.3(3) . . ?
C11 C12 C13 120.7(3) . . ?
C14 C13 C12 123.4(3) . . ?
C14 C13 C4 117.5(3) . . ?
C12 C13 C4 119.1(3) . . ?
C15 C14 C13 176.7(3) . . ?
C14 C15 C21 123.0(3) . . ?
C14 C15 C22 120.1(3) . . ?
C21 C15 C22 116.8(2) . . ?
C17 C16 C21 120.4(3) . . ?
C17 C16 H16A 119.8 . . ?
C21 C16 H16A 119.8 . . ?
C16 C17 C18 120.0(4) . . ?
C16 C17 H17A 120.0 . . ?
C18 C17 H17A 120.0 . . ?
C19 C18 C17 119.8(4) . . ?
C19 C18 H18A 120.1 . . ?
C17 C18 H18A 120.1 . . ?
C18 C19 C20 121.1(3) . . ?
C18 C19 H19A 119.5 . . ?
C20 C19 H19A 119.5 . . ?
C19 C20 C21 119.7(3) . . ?
C19 C20 C23 119.4(3) . . ?
C21 C20 C23 120.8(3) . . ?
C16 C21 C20 118.9(3) . . ?
C16 C21 C15 121.5(3) . . ?
C20 C21 C15 119.5(3) . . ?
N1 C22 C15 108.7(2) . . ?
N1 C22 H22A 110.0 . . ?
C15 C22 H22A 110.0 . . ?
N1 C22 H22B 110.0 . . ?
C15 C22 H22B 110.0 . . ?
H22A C22 H22B 108.3 . . ?
N1 C23 C20 109.3(2) . . ?
N1 C23 H23A 109.8 . . ?
C20 C23 H23A 109.8 . . ?
N1 C23 H23B 109.8 . . ?
C20 C23 H23B 109.8 . . ?
H23A C23 H23B 108.3 . . ?
C29 C24 C25 120.0(3) . . ?
C29 C24 S1 119.9(2) . . ?
C25 C24 S1 120.0(2) . . ?
C26 C25 C24 119.5(3) . . ?
C26 C25 H25A 120.2 . . ?
C24 C25 H25A 120.2 . . ?
C27 C26 C25 121.8(3) . . ?
C27 C26 H26A 119.1 . . ?
C25 C26 H26A 119.1 . . ?
C26 C27 C28 117.8(3) . . ?
C26 C27 C30 121.3(3) . . ?
C28 C27 C30 120.9(3) . . ?
C27 C28 C29 122.0(3) . . ?
C27 C28 H28A 119.0 . . ?
C29 C28 H28A 119.0 . . ?
C24 C29 C28 118.9(3) . . ?
C24 C29 H29A 120.5 . . ?
C28 C29 H29A 120.5 . . ?
C27 C30 H30A 109.5 . . ?
C27 C30 H30B 109.5 . . ?
H30A C30 H30B 109.5 . . ?
C27 C30 H30C 109.5 . . ?
H30A C30 H30C 109.5 . . ?
H30B C30 H30C 109.5 . . ?

loop_
_geom_bond_atom_site_label_1
_geom_bond_atom_site_label_2
_geom_bond_distance
_geom_bond_site_symmetry_2
_geom_bond_publ_flag
S1 O2 1.428(2) . ?
S1 O1 1.435(2) . ?
S1 N1 1.644(2) . ?
S1 C24 1.760(3) . ?
N1 C22 1.471(3) . ?
N1 C23 1.473(4) . ?
C1 C6 1.332(10) . ?
C1 C2 1.414(10) . ?
C1 H1B 0.9300 . ?
C2 C3 1.396(7) . ?
C2 H2B 0.9300 . ?
C3 C4 1.388(5) . ?
C3 H3A 0.9300 . ?
C4 C5 1.389(5) . ?
C4 C13 1.501(4) . ?
C5 C6 1.393(7) . ?
C5 H5A 0.9300 . ?
C6 H6A 0.9300 . ?
C7 C12 1.374(4) . ?
C7 C8 1.404(5) . ?
C7 H7A 0.9300 . ?
C8 C9 1.377(6) . ?
C8 H8A 0.9300 . ?
C9 C10 1.366(5) . ?
C9 H9A 0.9300 . ?
C10 C11 1.391(5) . ?
C10 H10A 0.9300 . ?
C11 C12 1.391(4) . ?
C11 H11A 0.9300 . ?
C12 C13 1.489(4) . ?
C13 C14 1.314(4) . ?
C14 C15 1.307(4) . ?
C15 C21 1.493(4) . ?
C15 C22 1.511(4) . ?
C16 C17 1.371(5) . ?
C16 C21 1.394(4) . ?
C16 H16A 0.9300 . ?
C17 C18 1.392(5) . ?
C17 H17A 0.9300 . ?
C18 C19 1.360(5) . ?
C18 H18A 0.9300 . ?
C19 C20 1.379(4) . ?
C19 H19A 0.9300 . ?
C20 C21 1.398(4) . ?
C20 C23 1.503(4) . ?
C22 H22A 0.9700 . ?
C22 H22B 0.9700 . ?
C23 H23A 0.9700 . ?
C23 H23B 0.9700 . ?
C24 C29 1.386(4) . ?
C24 C25 1.390(4) . ?
C25 C26 1.381(4) . ?
C25 H25A 0.9300 . ?
C26 C27 1.379(5) . ?
C26 H26A 0.9300 . ?
C27 C28 1.385(4) . ?
C27 C30 1.511(4) . ?
C28 C29 1.389(4) . ?
C28 H28A 0.9300 . ?
C29 H29A 0.9300 . ?
C30 H30A 0.9600 . ?
C30 H30B 0.9600 . ?
C30 H30C 0.9600 . ?

loop_
_cod_related_entry_id
_cod_related_entry_database
_cod_related_entry_code
1 ChemSpider 30658641
